data_4071380
loop_
_publ_author_name
'Daly, Stephen'
'Haddow, Mairi F.'
'Orpen, A. Guy'
'Rolls, Giles T. A.'
'Wass, Duncan F.'
'Wingad, Richard L.'

_publ_section_title
;
 Copper(I) Diphosphine Catalysts for C&#x2212;N Bond Formation: Synthesis,
 Structure, and Ligand Effects
;
_journal_issue 13
_journal_name_full Organometallics
_journal_page_first 3196
_journal_paper_doi 10.1021/om800139v
_journal_volume 27
_journal_year 2008
_chemical_formula_moiety 'C58 H60 Cl2 Cu2 P4, 2(C2 H4 Cl2)'
_chemical_formula_sum 'C62 H68 Cl6 Cu2 P4'
_chemical_formula_weight 1276.82
_chemical_name_systematic
; 
 ? 
;
_space_group_IT_number 2
_symmetry_cell_setting triclinic
_symmetry_space_group_name_Hall '-P 1'
_symmetry_space_group_name_H-M 'P -1'
_atom_sites_solution_hydrogens geom
_atom_sites_solution_primary direct
_atom_sites_solution_secondary difmap
_audit_creation_method SHELXL-97
_cell_angle_alpha 81.310(4)
_cell_angle_beta 78.587(5)
_cell_angle_gamma 63.626(4)
_cell_formula_units_Z 2
_cell_length_a 11.886(2)
_cell_length_b 12.866(2)
_cell_length_c 22.334(4)
_cell_measurement_reflns_used 3370
_cell_measurement_temperature 173(2)
_cell_measurement_theta_max 2.269
_cell_measurement_theta_min 21.702
_cell_volume 2991.7(9)
_computing_cell_refinement 'Bruker SMART V5.054 (Bruker, 1998)'
_computing_data_collection 'Bruker SMART V5.054 (Bruker, 1998)'
_computing_data_reduction 'Bruker SAINT V6.0 (Bruker, 1998)'
_computing_molecular_graphics 'Bruker SHELXTL V6.1 (Bruker AXS, 2000)'
_computing_publication_material 'Bruker SHELXTL V6.1 (Bruker AXS, 2000)'
_computing_structure_refinement 'SHELXL-97 (Sheldrick, 1997)'
_computing_structure_solution 'SHELXS-97 (Sheldrick, 1990)'
_diffrn_ambient_temperature 173(2)
_diffrn_detector_area_resol_mean 8.2
_diffrn_measured_fraction_theta_full 0.999
_diffrn_measured_fraction_theta_max 0.999
_diffrn_measurement_device_type 'CCD area detector'
_diffrn_measurement_method 'omega scans'
_diffrn_radiation_monochromator graphite
_diffrn_radiation_source 'fine-focus sealed tube'
_diffrn_radiation_type MoK\a
_diffrn_radiation_wavelength 0.71073
_diffrn_reflns_av_R_equivalents 0.0962
_diffrn_reflns_av_sigmaI/netI 0.1448
_diffrn_reflns_limit_h_max 14
_diffrn_reflns_limit_h_min -14
_diffrn_reflns_limit_k_max 15
_diffrn_reflns_limit_k_min -15
_diffrn_reflns_limit_l_max 24
_diffrn_reflns_limit_l_min -26
_diffrn_reflns_number 26598
_diffrn_reflns_theta_full 25.00
_diffrn_reflns_theta_max 25.00
_diffrn_reflns_theta_min 1.77
_diffrn_standards_decay_% 0
_diffrn_standards_number 0
_exptl_absorpt_coefficient_mu 1.125
_exptl_absorpt_correction_T_max 0.893
_exptl_absorpt_correction_T_min 0.6840418
_exptl_absorpt_correction_type multi-scan
_exptl_absorpt_process_details 'Sadabs version 2.10'
_exptl_crystal_colour COLOURLESS
_exptl_crystal_density_diffrn 1.420
_exptl_crystal_density_method 'not measured'
_exptl_crystal_description PLATE
_exptl_crystal_F_000 1320
_exptl_crystal_size_max 0.40
_exptl_crystal_size_mid 0.40
_exptl_crystal_size_min 0.10
_refine_diff_density_max 0.474
_refine_diff_density_min -0.510
_refine_diff_density_rms 0.093
_refine_ls_extinction_method none
_refine_ls_goodness_of_fit_ref 0.966
_refine_ls_hydrogen_treatment constr
_refine_ls_matrix_type full
_refine_ls_number_parameters 675
_refine_ls_number_reflns 10544
_refine_ls_number_restraints 0
_refine_ls_restrained_S_all 0.966
_refine_ls_R_factor_all 0.1321
_refine_ls_R_factor_gt 0.0532
_refine_ls_shift/su_max 0.034
_refine_ls_shift/su_mean 0.000
_refine_ls_structure_factor_coef Fsqd
_refine_ls_weighting_details 'calc w=1/[\s^2^(Fo^2^)+(0.0338P)^2^+0.0000P] where P=(Fo^2^+2Fc^2^)/3'
_refine_ls_weighting_scheme calc
_refine_ls_wR_factor_gt 0.0889
_refine_ls_wR_factor_ref 0.1114
_reflns_number_gt 5805
_reflns_number_total 10544
_reflns_threshold_expression >2sigma(I)
_cod_data_source_file om800139v-file002.cif
_cod_data_source_block sd007sad
_cod_depositor_comments
;
The following automatic conversions were performed:

'_symmetry_cell_setting' value 'Triclinic' changed to 'triclinic'
according to /home/saulius/struct/CIF-dictionaries/cif_core.dic
dictionary named 'cif_core.dic' version 2.4.1 from
2010-06-29.

'_exptl_absorpt_correction_type' value 'MULTI-SCAN'
changed to 'multi-scan' according to
/home/saulius/struct/CIF-dictionaries/cif_core.dic dictionary named
'cif_core.dic' version 2.4.1 from 2010-06-29.

Automatic conversion script
Id: cif_fix_values 1715 2011-07-08 13:25:40Z adriana 
;
_cod_original_cell_volume 2991.6(9)
_cod_original_sg_symbol_H-M P-1
_cod_database_code 4071380

loop_
_symmetry_equiv_pos_as_xyz
'x, y, z'
'-x, -y, -z'

loop_
_atom_site_label
_atom_site_type_symbol
_atom_site_fract_x
_atom_site_fract_y
_atom_site_fract_z
_atom_site_U_iso_or_equiv
_atom_site_adp_type
_atom_site_occupancy
_atom_site_symmetry_multiplicity
_atom_site_calc_flag
_atom_site_refinement_flags
Cu1 Cu 0.58125(6) 0.21984(5) 0.29403(3) 0.02281(17) Uani 1 1 d .
Cu2 Cu 0.66786(6) 0.17382(5) 0.15490(3) 0.02157(17) Uani 1 1 d .
Cl1 Cl 0.65845(13) 0.33809(11) 0.31444(7) 0.0349(4) Uani 1 1 d .
Cl2 Cl 0.74715(12) 0.28808(10) 0.09479(6) 0.0284(3) Uani 1 1 d .
P1 P 0.65379(13) 0.02860(11) 0.32314(6) 0.0205(3) Uani 1 1 d .
P2 P 0.81349(12) 0.01333(11) 0.19908(6) 0.0194(3) Uani 1 1 d .
P3 P 0.39128(12) 0.31199(11) 0.26115(6) 0.0190(3) Uani 1 1 d .
P4 P 0.47677(12) 0.17920(10) 0.14834(6) 0.0187(3) Uani 1 1 d .
C1 C 0.5259(5) -0.0145(4) 0.3584(2) 0.0234(13) Uani 1 1 d .
C2 C 0.4423(5) 0.0419(4) 0.4096(2) 0.0289(14) Uani 1 1 d .
C3 C 0.3457(5) 0.0091(5) 0.4350(3) 0.0382(16) Uani 1 1 d .
H3 H 0.2881 0.0471 0.4692 0.046 Uiso 1 1 calc R
C4 C 0.3302(5) -0.0773(5) 0.4122(3) 0.0439(17) Uani 1 1 d .
H4 H 0.2644 -0.0994 0.4313 0.053 Uiso 1 1 calc R
C5 C 0.4121(5) -0.1315(5) 0.3611(3) 0.0384(16) Uani 1 1 d .
H5 H 0.4015 -0.1898 0.3446 0.046 Uiso 1 1 calc R
C6 C 0.5080(5) -0.1002(4) 0.3348(2) 0.0254(13) Uani 1 1 d .
H6 H 0.5636 -0.1374 0.2999 0.030 Uiso 1 1 calc R
C7 C 0.4561(5) 0.1350(4) 0.4370(2) 0.0397(16) Uani 1 1 d .
H7A H 0.5319 0.0997 0.4574 0.060 Uiso 1 1 calc R
H7B H 0.3809 0.1732 0.4670 0.060 Uiso 1 1 calc R
H7C H 0.4645 0.1926 0.4045 0.060 Uiso 1 1 calc R
C8 C 0.7709(5) -0.0288(4) 0.3764(2) 0.0219(12) Uani 1 1 d .
C9 C 0.8276(5) -0.1433(4) 0.4021(2) 0.0257(13) Uani 1 1 d .
C10 C 0.9230(5) -0.1712(5) 0.4379(2) 0.0334(15) Uani 1 1 d .
H10 H 0.9626 -0.2484 0.4554 0.040 Uiso 1 1 calc R
C11 C 0.9608(5) -0.0896(5) 0.4483(2) 0.0361(15) Uani 1 1 d .
H11 H 1.0272 -0.1115 0.4718 0.043 Uiso 1 1 calc R
C12 C 0.9037(5) 0.0222(5) 0.4250(2) 0.0327(14) Uani 1 1 d .
H12 H 0.9282 0.0789 0.4333 0.039 Uiso 1 1 calc R
C13 C 0.8098(5) 0.0531(5) 0.3891(2) 0.0298(14) Uani 1 1 d .
H13 H 0.7706 0.1313 0.3728 0.036 Uiso 1 1 calc R
C14 C 0.7917(5) -0.2379(4) 0.3933(2) 0.0365(15) Uani 1 1 d .
H14A H 0.7069 -0.2223 0.4159 0.055 Uiso 1 1 calc R
H14B H 0.8534 -0.3131 0.4087 0.055 Uiso 1 1 calc R
H14C H 0.7915 -0.2398 0.3497 0.055 Uiso 1 1 calc R
C15 C 0.7316(4) -0.0582(4) 0.2563(2) 0.0205(12) Uani 1 1 d .
H15A H 0.6673 -0.0673 0.2380 0.025 Uiso 1 1 calc R
H15B H 0.7936 -0.1366 0.2692 0.025 Uiso 1 1 calc R
C16 C 0.9361(5) 0.0157(4) 0.2366(2) 0.0200(12) Uani 1 1 d .
C17 C 1.0331(5) -0.0813(4) 0.2609(2) 0.0264(13) Uani 1 1 d .
C18 C 1.1194(5) -0.0638(5) 0.2861(2) 0.0339(15) Uani 1 1 d .
H18 H 1.1861 -0.1296 0.3024 0.041 Uiso 1 1 calc R
C19 C 1.1134(5) 0.0450(5) 0.2887(3) 0.0376(15) Uani 1 1 d .
H19 H 1.1748 0.0535 0.3065 0.045 Uiso 1 1 calc R
C20 C 1.0180(5) 0.1405(5) 0.2653(3) 0.0366(15) Uani 1 1 d .
H20 H 1.0124 0.2160 0.2673 0.044 Uiso 1 1 calc R
C21 C 0.9296(5) 0.1274(4) 0.2387(2) 0.0250(13) Uani 1 1 d .
H21 H 0.8644 0.1938 0.2218 0.030 Uiso 1 1 calc R
C22 C 1.0482(5) -0.2041(4) 0.2610(2) 0.0330(15) Uani 1 1 d .
H22A H 1.0029 -0.2239 0.2992 0.049 Uiso 1 1 calc R
H22B H 1.1386 -0.2578 0.2575 0.049 Uiso 1 1 calc R
H22C H 1.0131 -0.2102 0.2262 0.049 Uiso 1 1 calc R
C23 C 0.8982(4) -0.0897(4) 0.1389(2) 0.0190(12) Uani 1 1 d .
C24 C 0.9953(5) -0.0772(4) 0.0947(2) 0.0226(13) Uani 1 1 d .
C25 C 1.0451(5) -0.1485(4) 0.0459(2) 0.0293(14) Uani 1 1 d .
H25 H 1.1109 -0.1416 0.0160 0.035 Uiso 1 1 calc R
C26 C 1.0014(5) -0.2293(4) 0.0399(2) 0.0319(14) Uani 1 1 d .
H26 H 1.0361 -0.2761 0.0059 0.038 Uiso 1 1 calc R
C27 C 0.9076(5) -0.2416(4) 0.0832(2) 0.0297(14) Uani 1 1 d .
H27 H 0.8777 -0.2973 0.0795 0.036 Uiso 1 1 calc R
C28 C 0.8571(5) -0.1722(4) 0.1321(2) 0.0236(13) Uani 1 1 d .
H28 H 0.7924 -0.1813 0.1620 0.028 Uiso 1 1 calc R
C29 C 1.0474(5) 0.0098(4) 0.0976(2) 0.0304(14) Uani 1 1 d .
H29A H 1.1054 -0.0193 0.1281 0.046 Uiso 1 1 calc R
H29B H 0.9772 0.0843 0.1091 0.046 Uiso 1 1 calc R
H29C H 1.0933 0.0208 0.0574 0.046 Uiso 1 1 calc R
C30 C 0.2626(5) 0.3510(4) 0.3259(2) 0.0242(13) Uani 1 1 d .
C31 C 0.2406(5) 0.4409(4) 0.3622(2) 0.0241(13) Uani 1 1 d .
C32 C 0.1465(5) 0.4632(5) 0.4125(2) 0.0345(15) Uani 1 1 d .
H32 H 0.1302 0.5240 0.4370 0.041 Uiso 1 1 calc R
C33 C 0.0758(5) 0.4001(5) 0.4281(3) 0.0450(17) Uani 1 1 d .
H33 H 0.0111 0.4188 0.4627 0.054 Uiso 1 1 calc R
C34 C 0.0977(5) 0.3111(5) 0.3946(3) 0.0403(16) Uani 1 1 d .
H34 H 0.0497 0.2667 0.4059 0.048 Uiso 1 1 calc R
C35 C 0.1926(5) 0.2860(4) 0.3428(2) 0.0289(14) Uani 1 1 d .
H35 H 0.2089 0.2239 0.3192 0.035 Uiso 1 1 calc R
C36 C 0.3141(5) 0.5142(4) 0.3478(2) 0.0360(15) Uani 1 1 d .
H36A H 0.2892 0.5658 0.3110 0.054 Uiso 1 1 calc R
H36B H 0.4052 0.4634 0.3407 0.054 Uiso 1 1 calc R
H36C H 0.2954 0.5610 0.3823 0.054 Uiso 1 1 calc R
C37 C 0.3588(5) 0.4419(4) 0.2088(2) 0.0203(12) Uani 1 1 d .
C38 C 0.2425(5) 0.5164(4) 0.1891(2) 0.0257(13) Uani 1 1 d .
C39 C 0.2367(5) 0.6081(4) 0.1462(2) 0.0333(15) Uani 1 1 d .
H39 H 0.1580 0.6585 0.1326 0.040 Uiso 1 1 calc R
C40 C 0.3438(6) 0.6275(4) 0.1229(2) 0.0342(15) Uani 1 1 d .
H40 H 0.3384 0.6896 0.0928 0.041 Uiso 1 1 calc R
C41 C 0.4565(5) 0.5572(4) 0.1432(2) 0.0320(14) Uani 1 1 d .
H41 H 0.5291 0.5717 0.1281 0.038 Uiso 1 1 calc R
C42 C 0.4652(5) 0.4648(4) 0.1858(2) 0.0230(13) Uani 1 1 d .
H42 H 0.5441 0.4163 0.1997 0.028 Uiso 1 1 calc R
C43 C 0.1217(5) 0.5013(4) 0.2125(3) 0.0377(15) Uani 1 1 d .
H43A H 0.0978 0.5130 0.2563 0.057 Uiso 1 1 calc R
H43B H 0.1357 0.4226 0.2057 0.057 Uiso 1 1 calc R
H43C H 0.0535 0.5584 0.1904 0.057 Uiso 1 1 calc R
C44 C 0.3669(4) 0.2105(4) 0.2212(2) 0.0191(12) Uani 1 1 d .
H44A H 0.2782 0.2451 0.2130 0.023 Uiso 1 1 calc R
H44B H 0.3825 0.1374 0.2472 0.023 Uiso 1 1 calc R
C45 C 0.3823(5) 0.2808(4) 0.0912(2) 0.0213(12) Uani 1 1 d .
C46 C 0.2675(5) 0.2878(4) 0.0781(2) 0.0232(13) Uani 1 1 d .
C47 C 0.2061(5) 0.3735(4) 0.0339(2) 0.0251(13) Uani 1 1 d .
H47 H 0.1288 0.3793 0.0246 0.030 Uiso 1 1 calc R
C48 C 0.2549(5) 0.4496(4) 0.0035(2) 0.0307(14) Uani 1 1 d .
H48 H 0.2104 0.5079 -0.0257 0.037 Uiso 1 1 calc R
C49 C 0.3684(5) 0.4410(4) 0.0154(2) 0.0266(13) Uani 1 1 d .
H49 H 0.4031 0.4923 -0.0061 0.032 Uiso 1 1 calc R
C50 C 0.4310(5) 0.3582(4) 0.0585(2) 0.0236(13) Uani 1 1 d .
H50 H 0.5091 0.3529 0.0664 0.028 Uiso 1 1 calc R
C51 C 0.2076(5) 0.2068(4) 0.1070(2) 0.0312(14) Uani 1 1 d .
H51A H 0.1288 0.2290 0.0906 0.047 Uiso 1 1 calc R
H51B H 0.1887 0.2122 0.1515 0.047 Uiso 1 1 calc R
H51C H 0.2665 0.1268 0.0977 0.047 Uiso 1 1 calc R
C52 C 0.4976(5) 0.0365(4) 0.1309(2) 0.0200(12) Uani 1 1 d .
C53 C 0.5768(5) -0.0098(4) 0.0763(2) 0.0218(12) Uani 1 1 d .
C54 C 0.5896(5) -0.1174(4) 0.0626(2) 0.0301(14) Uani 1 1 d .
H54 H 0.6419 -0.1493 0.0258 0.036 Uiso 1 1 calc R
C55 C 0.5309(5) -0.1783(4) 0.0992(3) 0.0365(15) Uani 1 1 d .
H55 H 0.5413 -0.2504 0.0875 0.044 Uiso 1 1 calc R
C56 C 0.4557(5) -0.1354(4) 0.1537(3) 0.0365(15) Uani 1 1 d .
H56 H 0.4160 -0.1785 0.1802 0.044 Uiso 1 1 calc R
C57 C 0.4393(5) -0.0280(4) 0.1690(2) 0.0224(13) Uani 1 1 d .
H57 H 0.3874 0.0021 0.2062 0.027 Uiso 1 1 calc R
C58 C 0.6489(5) 0.0496(4) 0.0334(2) 0.0287(14) Uani 1 1 d .
H58A H 0.6929 0.0049 -0.0026 0.043 Uiso 1 1 calc R
H58B H 0.7112 0.0546 0.0544 0.043 Uiso 1 1 calc R
H58C H 0.5894 0.1282 0.0206 0.043 Uiso 1 1 calc R
Cl3 Cl 0.77986(16) 0.34704(14) 0.48497(8) 0.0604(5) Uani 1 1 d .
Cl4 Cl 0.57622(18) 0.62748(14) 0.48867(9) 0.0695(6) Uani 1 1 d .
Cl5 Cl 0.76783(17) 0.62065(14) 0.26456(8) 0.0609(5) Uani 1 1 d .
Cl6 Cl 0.90832(16) 0.47458(15) 0.13428(8) 0.0589(5) Uani 1 1 d .
C59 C 0.6980(6) 0.5690(5) 0.2197(3) 0.0537(19) Uani 1 1 d .
H59A H 0.6265 0.5568 0.2457 0.064 Uiso 1 1 calc R
H59B H 0.6634 0.6287 0.1864 0.064 Uiso 1 1 calc R
C60 C 0.7911(5) 0.4575(5) 0.1924(3) 0.0400(16) Uani 1 1 d .
H60A H 0.7445 0.4246 0.1750 0.048 Uiso 1 1 calc R
H60B H 0.8336 0.4011 0.2253 0.048 Uiso 1 1 calc R
C61 C 0.7461(6) 0.4527(6) 0.4202(3) 0.0556(19) Uani 1 1 d .
H61A H 0.8028 0.4921 0.4151 0.067 Uiso 1 1 calc R
H61B H 0.7645 0.4120 0.3828 0.067 Uiso 1 1 calc R
C62 C 0.6150(6) 0.5395(5) 0.4270(3) 0.058(2) Uani 1 1 d .
H62A H 0.5583 0.4998 0.4338 0.070 Uiso 1 1 calc R
H62B H 0.5996 0.5899 0.3886 0.070 Uiso 1 1 calc R

loop_
_atom_site_aniso_label
_atom_site_aniso_U_11
_atom_site_aniso_U_22
_atom_site_aniso_U_33
_atom_site_aniso_U_23
_atom_site_aniso_U_13
_atom_site_aniso_U_12
Cu1 0.0247(4) 0.0194(4) 0.0232(4) -0.0014(3) -0.0041(3) -0.0083(3)
Cu2 0.0232(4) 0.0195(4) 0.0208(4) -0.0014(3) -0.0018(3) -0.0086(3)
Cl1 0.0380(9) 0.0277(8) 0.0453(10) -0.0040(7) -0.0121(7) -0.0169(7)
Cl2 0.0295(8) 0.0231(7) 0.0304(8) 0.0015(6) 0.0024(6) -0.0131(6)
P1 0.0236(8) 0.0192(7) 0.0173(8) -0.0004(6) -0.0039(6) -0.0080(6)
P2 0.0205(8) 0.0208(7) 0.0166(8) -0.0017(6) -0.0017(6) -0.0089(6)
P3 0.0230(8) 0.0174(7) 0.0161(8) -0.0030(6) -0.0017(6) -0.0081(6)
P4 0.0226(8) 0.0152(7) 0.0167(8) -0.0017(6) -0.0023(6) -0.0070(6)
C1 0.020(3) 0.023(3) 0.020(3) 0.005(2) -0.005(3) -0.005(2)
C2 0.026(3) 0.024(3) 0.022(3) 0.006(3) -0.004(3) 0.000(3)
C3 0.027(4) 0.046(4) 0.027(4) 0.001(3) 0.005(3) -0.008(3)
C4 0.028(4) 0.056(4) 0.050(5) 0.014(4) -0.006(3) -0.026(3)
C5 0.038(4) 0.037(4) 0.042(4) 0.007(3) -0.009(3) -0.020(3)
C6 0.024(3) 0.027(3) 0.024(3) 0.003(3) -0.001(3) -0.012(3)
C7 0.045(4) 0.040(4) 0.018(3) -0.009(3) 0.010(3) -0.008(3)
C8 0.027(3) 0.019(3) 0.016(3) -0.004(2) 0.002(2) -0.008(3)
C9 0.031(3) 0.023(3) 0.020(3) -0.003(2) 0.001(3) -0.010(3)
C10 0.033(4) 0.033(3) 0.026(4) 0.004(3) -0.009(3) -0.007(3)
C11 0.035(4) 0.045(4) 0.028(4) -0.002(3) -0.011(3) -0.014(3)
C12 0.047(4) 0.029(3) 0.028(4) 0.000(3) -0.011(3) -0.020(3)
C13 0.031(3) 0.033(3) 0.022(3) 0.000(3) -0.006(3) -0.011(3)
C14 0.044(4) 0.035(3) 0.030(4) 0.009(3) -0.013(3) -0.017(3)
C15 0.024(3) 0.025(3) 0.017(3) 0.000(2) -0.003(2) -0.014(3)
C16 0.023(3) 0.025(3) 0.010(3) 0.002(2) 0.000(2) -0.011(3)
C17 0.019(3) 0.031(3) 0.025(3) -0.002(3) -0.001(3) -0.008(3)
C18 0.023(3) 0.040(4) 0.036(4) 0.003(3) -0.006(3) -0.011(3)
C19 0.029(4) 0.056(4) 0.036(4) -0.003(3) -0.014(3) -0.022(3)
C20 0.044(4) 0.027(3) 0.048(4) -0.006(3) -0.009(3) -0.021(3)
C21 0.029(3) 0.023(3) 0.020(3) 0.000(2) -0.002(3) -0.009(3)
C22 0.029(3) 0.028(3) 0.034(4) -0.001(3) -0.006(3) -0.006(3)
C23 0.022(3) 0.015(3) 0.015(3) 0.002(2) -0.009(2) -0.001(2)
C24 0.021(3) 0.022(3) 0.019(3) 0.000(2) -0.003(3) -0.004(2)
C25 0.027(3) 0.032(3) 0.014(3) -0.002(3) 0.002(3) -0.002(3)
C26 0.035(4) 0.025(3) 0.022(3) -0.009(3) 0.001(3) 0.000(3)
C27 0.035(4) 0.024(3) 0.030(4) -0.004(3) -0.009(3) -0.010(3)
C28 0.020(3) 0.024(3) 0.023(3) 0.000(2) -0.003(3) -0.007(3)
C29 0.029(3) 0.036(3) 0.022(3) -0.001(3) 0.006(3) -0.014(3)
C30 0.031(3) 0.026(3) 0.010(3) -0.001(2) -0.002(2) -0.008(3)
C31 0.025(3) 0.021(3) 0.024(3) -0.001(2) -0.005(3) -0.008(3)
C32 0.036(4) 0.032(3) 0.027(4) -0.013(3) 0.000(3) -0.006(3)
C33 0.036(4) 0.056(4) 0.030(4) -0.010(3) 0.015(3) -0.014(3)
C34 0.039(4) 0.041(4) 0.037(4) -0.003(3) 0.010(3) -0.020(3)
C35 0.036(4) 0.018(3) 0.025(3) -0.007(2) 0.005(3) -0.008(3)
C36 0.041(4) 0.031(3) 0.034(4) -0.012(3) -0.001(3) -0.013(3)
C37 0.030(3) 0.020(3) 0.010(3) -0.003(2) 0.000(2) -0.009(3)
C38 0.032(3) 0.019(3) 0.021(3) -0.006(2) -0.001(3) -0.007(3)
C39 0.035(4) 0.024(3) 0.025(3) 0.001(3) -0.009(3) 0.003(3)
C40 0.048(4) 0.022(3) 0.027(4) 0.006(3) -0.002(3) -0.014(3)
C41 0.038(4) 0.033(3) 0.033(4) 0.005(3) -0.006(3) -0.024(3)
C42 0.030(3) 0.019(3) 0.019(3) 0.000(2) -0.005(3) -0.008(3)
C43 0.023(3) 0.034(3) 0.050(4) 0.000(3) -0.014(3) -0.003(3)
C44 0.023(3) 0.015(3) 0.019(3) -0.002(2) -0.003(2) -0.007(2)
C45 0.026(3) 0.016(3) 0.019(3) -0.007(2) 0.000(2) -0.007(2)
C46 0.030(3) 0.020(3) 0.019(3) -0.008(2) -0.001(3) -0.009(3)
C47 0.022(3) 0.030(3) 0.023(3) -0.005(3) -0.005(3) -0.009(3)
C48 0.032(4) 0.031(3) 0.021(3) -0.005(3) -0.007(3) -0.004(3)
C49 0.036(4) 0.020(3) 0.023(3) 0.002(2) -0.003(3) -0.014(3)
C50 0.026(3) 0.021(3) 0.019(3) -0.004(2) 0.000(3) -0.007(3)
C51 0.033(3) 0.030(3) 0.032(4) 0.003(3) -0.013(3) -0.013(3)
C52 0.022(3) 0.017(3) 0.018(3) -0.002(2) -0.005(2) -0.006(2)
C53 0.020(3) 0.019(3) 0.022(3) 0.000(2) -0.006(3) -0.003(2)
C54 0.039(4) 0.021(3) 0.029(4) -0.011(3) -0.007(3) -0.008(3)
C55 0.058(4) 0.019(3) 0.035(4) -0.008(3) -0.009(3) -0.015(3)
C56 0.050(4) 0.033(4) 0.033(4) 0.011(3) -0.005(3) -0.027(3)
C57 0.027(3) 0.018(3) 0.021(3) -0.001(2) -0.002(3) -0.009(2)
C58 0.029(3) 0.024(3) 0.027(3) -0.011(3) -0.003(3) -0.003(3)
Cl3 0.0604(12) 0.0486(10) 0.0699(13) -0.0020(9) -0.0180(10) -0.0186(9)
Cl4 0.0769(14) 0.0525(11) 0.0770(14) -0.0120(10) 0.0012(11) -0.0286(10)
Cl5 0.0744(13) 0.0609(11) 0.0613(12) -0.0230(9) 0.0022(10) -0.0404(10)
Cl6 0.0659(12) 0.0773(12) 0.0510(12) -0.0132(9) -0.0003(9) -0.0470(11)
C59 0.051(4) 0.039(4) 0.076(5) -0.003(4) -0.018(4) -0.021(3)
C60 0.047(4) 0.036(4) 0.047(4) -0.013(3) 0.001(3) -0.027(3)
C61 0.057(5) 0.071(5) 0.044(4) 0.000(4) -0.021(4) -0.027(4)
C62 0.069(5) 0.061(5) 0.051(5) 0.008(4) -0.022(4) -0.032(4)

loop_
_atom_type_symbol
_atom_type_description
_atom_type_scat_dispersion_real
_atom_type_scat_dispersion_imag
_atom_type_scat_source
C C 0.0033 0.0016 'International Tables Vol C Tables 4.2.6.8 and 6.1.1.4'
H H 0.0000 0.0000 'International Tables Vol C Tables 4.2.6.8 and 6.1.1.4'
P P 0.1023 0.0942 'International Tables Vol C Tables 4.2.6.8 and 6.1.1.4'
Cl Cl 0.1484 0.1585 'International Tables Vol C Tables 4.2.6.8 and 6.1.1.4'
Cu Cu 0.3201 1.2651 'International Tables Vol C Tables 4.2.6.8 and 6.1.1.4'

loop_
_geom_angle_atom_site_label_1
_geom_angle_atom_site_label_2
_geom_angle_atom_site_label_3
_geom_angle
_geom_angle_publ_flag
Cl1 Cu1 P3 114.36(5) ?
Cl1 Cu1 P1 125.24(6) ?
P3 Cu1 P1 118.87(6) yes
Cl2 Cu2 P2 114.57(5) ?
Cl2 Cu2 P4 123.01(5) ?
P2 Cu2 P4 119.32(5) yes
C15 P1 C8 105.2(2) yes
C15 P1 C1 104.6(2) yes
C8 P1 C1 106.2(2) yes
C15 P1 Cu1 110.46(15) ?
C8 P1 Cu1 116.61(16) ?
C1 P1 Cu1 112.83(16) ?
C16 P2 C15 105.3(2) yes
C16 P2 C23 106.1(2) yes
C15 P2 C23 104.9(2) yes
C16 P2 Cu2 123.50(16) ?
C15 P2 Cu2 109.29(16) ?
C23 P2 Cu2 106.29(14) ?
C37 P3 C30 106.8(2) yes
C37 P3 C44 105.2(2) yes
C30 P3 C44 104.6(2) yes
C37 P3 Cu1 119.44(18) ?
C30 P3 Cu1 110.78(16) ?
C44 P3 Cu1 108.98(16) ?
C45 P4 C52 104.1(2) yes
C45 P4 C44 104.2(2) yes
C52 P4 C44 105.1(2) yes
C45 P4 Cu2 119.26(17) ?
C52 P4 Cu2 110.11(16) ?
C44 P4 Cu2 112.76(16) ?
C6 C1 C2 119.3(5) ?
C6 C1 P1 121.7(4) ?
C2 C1 P1 119.0(4) ?
C3 C2 C1 118.0(5) ?
C3 C2 C7 120.1(5) ?
C1 C2 C7 121.9(5) ?
C2 C3 C4 122.4(6) ?
C2 C3 H3 118.8 ?
C4 C3 H3 118.8 ?
C3 C4 C5 119.2(6) ?
C3 C4 H4 120.4 ?
C5 C4 H4 120.4 ?
C6 C5 C4 119.7(6) ?
C6 C5 H5 120.2 ?
C4 C5 H5 120.2 ?
C5 C6 C1 121.4(5) ?
C5 C6 H6 119.3 ?
C1 C6 H6 119.3 ?
C2 C7 H7A 109.5 ?
C2 C7 H7B 109.5 ?
H7A C7 H7B 109.5 ?
C2 C7 H7C 109.5 ?
H7A C7 H7C 109.5 ?
H7B C7 H7C 109.5 ?
C9 C8 C13 118.6(5) ?
C9 C8 P1 127.4(4) ?
C13 C8 P1 113.9(4) ?
C10 C9 C8 118.2(5) ?
C10 C9 C14 118.2(5) ?
C8 C9 C14 123.6(5) ?
C11 C10 C9 121.7(5) ?
C11 C10 H10 119.2 ?
C9 C10 H10 119.2 ?
C12 C11 C10 120.4(5) ?
C12 C11 H11 119.8 ?
C10 C11 H11 119.8 ?
C11 C12 C13 119.7(5) ?
C11 C12 H12 120.1 ?
C13 C12 H12 120.1 ?
C12 C13 C8 121.4(5) ?
C12 C13 H13 119.3 ?
C8 C13 H13 119.3 ?
C9 C14 H14A 109.5 ?
C9 C14 H14B 109.5 ?
H14A C14 H14B 109.5 ?
C9 C14 H14C 109.5 ?
H14A C14 H14C 109.5 ?
H14B C14 H14C 109.5 ?
P1 C15 P2 110.1(2) ?
P1 C15 H15A 109.6 ?
P2 C15 H15A 109.6 ?
P1 C15 H15B 109.6 ?
P2 C15 H15B 109.6 ?
H15A C15 H15B 108.1 ?
C17 C16 C21 119.4(5) ?
C17 C16 P2 125.8(4) ?
C21 C16 P2 114.7(4) ?
C18 C17 C16 118.1(5) ?
C18 C17 C22 118.4(5) ?
C16 C17 C22 123.5(5) ?
C17 C18 C19 122.9(5) ?
C17 C18 H18 118.6 ?
C19 C18 H18 118.6 ?
C20 C19 C18 119.3(5) ?
C20 C19 H19 120.4 ?
C18 C19 H19 120.4 ?
C19 C20 C21 120.1(5) ?
C19 C20 H20 120.0 ?
C21 C20 H20 120.0 ?
C20 C21 C16 120.2(5) ?
C20 C21 H21 119.9 ?
C16 C21 H21 119.9 ?
C17 C22 H22A 109.5 ?
C17 C22 H22B 109.5 ?
H22A C22 H22B 109.5 ?
C17 C22 H22C 109.5 ?
H22A C22 H22C 109.5 ?
H22B C22 H22C 109.5 ?
C28 C23 C24 118.9(5) ?
C28 C23 P2 119.9(4) ?
C24 C23 P2 120.8(4) ?
C25 C24 C23 118.2(5) ?
C25 C24 C29 118.5(5) ?
C23 C24 C29 123.3(4) ?
C26 C25 C24 121.8(5) ?
C26 C25 H25 119.1 ?
C24 C25 H25 119.1 ?
C27 C26 C25 119.8(5) ?
C27 C26 H26 120.1 ?
C25 C26 H26 120.1 ?
C26 C27 C28 119.5(5) ?
C26 C27 H27 120.3 ?
C28 C27 H27 120.3 ?
C27 C28 C23 121.9(5) ?
C27 C28 H28 119.1 ?
C23 C28 H28 119.1 ?
C24 C29 H29A 109.5 ?
C24 C29 H29B 109.5 ?
H29A C29 H29B 109.5 ?
C24 C29 H29C 109.5 ?
H29A C29 H29C 109.5 ?
H29B C29 H29C 109.5 ?
C35 C30 C31 119.3(5) ?
C35 C30 P3 120.1(4) ?
C31 C30 P3 120.3(4) ?
C32 C31 C30 118.2(5) ?
C32 C31 C36 119.0(5) ?
C30 C31 C36 122.8(5) ?
C33 C32 C31 122.1(5) ?
C33 C32 H32 119.0 ?
C31 C32 H32 119.0 ?
C34 C33 C32 120.7(5) ?
C34 C33 H33 119.6 ?
C32 C33 H33 119.6 ?
C33 C34 C35 118.9(5) ?
C33 C34 H34 120.6 ?
C35 C34 H34 120.6 ?
C30 C35 C34 120.8(5) ?
C30 C35 H35 119.6 ?
C34 C35 H35 119.6 ?
C31 C36 H36A 109.5 ?
C31 C36 H36B 109.5 ?
H36A C36 H36B 109.5 ?
C31 C36 H36C 109.5 ?
H36A C36 H36C 109.5 ?
H36B C36 H36C 109.5 ?
C38 C37 C42 118.7(4) ?
C38 C37 P3 126.9(4) ?
C42 C37 P3 114.4(4) ?
C39 C38 C37 119.1(5) ?
C39 C38 C43 118.1(5) ?
C37 C38 C43 122.8(4) ?
C38 C39 C40 121.3(5) ?
C38 C39 H39 119.4 ?
C40 C39 H39 119.4 ?
C41 C40 C39 119.8(5) ?
C41 C40 H40 120.1 ?
C39 C40 H40 120.1 ?
C40 C41 C42 120.1(5) ?
C40 C41 H41 119.9 ?
C42 C41 H41 119.9 ?
C41 C42 C37 120.9(5) ?
C41 C42 H42 119.5 ?
C37 C42 H42 119.5 ?
C38 C43 H43A 109.5 ?
C38 C43 H43B 109.5 ?
H43A C43 H43B 109.5 ?
C38 C43 H43C 109.5 ?
H43A C43 H43C 109.5 ?
H43B C43 H43C 109.5 ?
P3 C44 P4 109.5(2) ?
P3 C44 H44A 109.8 ?
P4 C44 H44A 109.8 ?
P3 C44 H44B 109.8 ?
P4 C44 H44B 109.8 ?
H44A C44 H44B 108.2 ?
C50 C45 C46 118.7(4) ?
C50 C45 P4 115.3(4) ?
C46 C45 P4 126.0(4) ?
C47 C46 C45 118.2(4) ?
C47 C46 C51 117.2(5) ?
C45 C46 C51 124.6(4) ?
C48 C47 C46 121.8(5) ?
C48 C47 H47 119.1 ?
C46 C47 H47 119.1 ?
C47 C48 C49 120.0(5) ?
C47 C48 H48 120.0 ?
C49 C48 H48 120.0 ?
C50 C49 C48 119.8(5) ?
C50 C49 H49 120.1 ?
C48 C49 H49 120.1 ?
C49 C50 C45 121.6(5) ?
C49 C50 H50 119.2 ?
C45 C50 H50 119.2 ?
C46 C51 H51A 109.5 ?
C46 C51 H51B 109.5 ?
H51A C51 H51B 109.5 ?
C46 C51 H51C 109.5 ?
H51A C51 H51C 109.5 ?
H51B C51 H51C 109.5 ?
C57 C52 C53 119.0(4) ?
C57 C52 P4 123.1(4) ?
C53 C52 P4 117.9(4) ?
C54 C53 C52 117.5(5) ?
C54 C53 C58 119.1(5) ?
C52 C53 C58 123.4(4) ?
C55 C54 C53 123.1(5) ?
C55 C54 H54 118.5 ?
C53 C54 H54 118.5 ?
C54 C55 C56 120.1(5) ?
C54 C55 H55 120.0 ?
C56 C55 H55 120.0 ?
C55 C56 C57 118.8(5) ?
C55 C56 H56 120.6 ?
C57 C56 H56 120.6 ?
C56 C57 C52 121.5(5) ?
C56 C57 H57 119.3 ?
C52 C57 H57 119.3 ?
C53 C58 H58A 109.5 ?
C53 C58 H58B 109.5 ?
H58A C58 H58B 109.5 ?
C53 C58 H58C 109.5 ?
H58A C58 H58C 109.5 ?
H58B C58 H58C 109.5 ?
C60 C59 Cl5 112.2(4) ?
C60 C59 H59A 109.2 ?
Cl5 C59 H59A 109.2 ?
C60 C59 H59B 109.2 ?
Cl5 C59 H59B 109.2 ?
H59A C59 H59B 107.9 ?
C59 C60 Cl6 113.2(4) ?
C59 C60 H60A 108.9 ?
Cl6 C60 H60A 108.9 ?
C59 C60 H60B 108.9 ?
Cl6 C60 H60B 108.9 ?
H60A C60 H60B 107.7 ?
C62 C61 Cl3 112.6(5) ?
C62 C61 H61A 109.1 ?
Cl3 C61 H61A 109.1 ?
C62 C61 H61B 109.1 ?
Cl3 C61 H61B 109.1 ?
H61A C61 H61B 107.8 ?
C61 C62 Cl4 112.8(5) ?
C61 C62 H62A 109.0 ?
Cl4 C62 H62A 109.0 ?
C61 C62 H62B 109.0 ?
Cl4 C62 H62B 109.0 ?
H62A C62 H62B 107.8 ?

loop_
_geom_bond_atom_site_label_1
_geom_bond_atom_site_label_2
_geom_bond_distance
_geom_bond_publ_flag
Cu1 Cl1 2.2316(15) yes
Cu1 P3 2.2490(15) yes
Cu1 P1 2.2524(14) yes
Cu2 Cl2 2.2327(14) yes
Cu2 P2 2.2623(14) yes
Cu2 P4 2.2746(15) yes
P1 C15 1.837(5) yes
P1 C8 1.837(5) yes
P1 C1 1.839(5) yes
P2 C16 1.833(5) yes
P2 C15 1.837(5) yes
P2 C23 1.842(5) yes
P3 C37 1.822(5) yes
P3 C30 1.828(5) yes
P3 C44 1.837(5) yes
P4 C45 1.832(5) yes
P4 C52 1.833(5) yes
P4 C44 1.845(5) yes
C1 C6 1.402(7) ?
C1 C2 1.408(7) ?
C2 C3 1.385(7) ?
C2 C7 1.507(7) ?
C3 C4 1.385(8) ?
C3 H3 0.9500 ?
C4 C5 1.390(8) ?
C4 H4 0.9500 ?
C5 C6 1.371(7) ?
C5 H5 0.9500 ?
C6 H6 0.9500 ?
C7 H7A 0.9800 ?
C7 H7B 0.9800 ?
C7 H7C 0.9800 ?
C8 C9 1.404(6) ?
C8 C13 1.407(7) ?
C9 C10 1.400(7) ?
C9 C14 1.506(7) ?
C10 C11 1.376(7) ?
C10 H10 0.9500 ?
C11 C12 1.358(7) ?
C11 H11 0.9500 ?
C12 C13 1.381(7) ?
C12 H12 0.9500 ?
C13 H13 0.9500 ?
C14 H14A 0.9800 ?
C14 H14B 0.9800 ?
C14 H14C 0.9800 ?
C15 H15A 0.9900 ?
C15 H15B 0.9900 ?
C16 C17 1.394(6) ?
C16 C21 1.412(6) ?
C17 C18 1.375(7) ?
C17 C22 1.508(7) ?
C18 C19 1.380(7) ?
C18 H18 0.9500 ?
C19 C20 1.367(7) ?
C19 H19 0.9500 ?
C20 C21 1.386(7) ?
C20 H20 0.9500 ?
C21 H21 0.9500 ?
C22 H22A 0.9800 ?
C22 H22B 0.9800 ?
C22 H22C 0.9800 ?
C23 C28 1.389(6) ?
C23 C24 1.414(6) ?
C24 C25 1.394(7) ?
C24 C29 1.515(6) ?
C25 C26 1.386(7) ?
C25 H25 0.9500 ?
C26 C27 1.373(7) ?
C26 H26 0.9500 ?
C27 C28 1.383(7) ?
C27 H27 0.9500 ?
C28 H28 0.9500 ?
C29 H29A 0.9800 ?
C29 H29B 0.9800 ?
C29 H29C 0.9800 ?
C30 C35 1.391(7) ?
C30 C31 1.413(7) ?
C31 C32 1.381(7) ?
C31 C36 1.512(7) ?
C32 C33 1.375(7) ?
C32 H32 0.9500 ?
C33 C34 1.363(8) ?
C33 H33 0.9500 ?
C34 C35 1.409(7) ?
C34 H34 0.9500 ?
C35 H35 0.9500 ?
C36 H36A 0.9800 ?
C36 H36B 0.9800 ?
C36 H36C 0.9800 ?
C37 C38 1.400(6) ?
C37 C42 1.407(6) ?
C38 C39 1.388(6) ?
C38 C43 1.514(7) ?
C39 C40 1.391(7) ?
C39 H39 0.9500 ?
C40 C41 1.363(7) ?
C40 H40 0.9500 ?
C41 C42 1.384(6) ?
C41 H41 0.9500 ?
C42 H42 0.9500 ?
C43 H43A 0.9800 ?
C43 H43B 0.9800 ?
C43 H43C 0.9800 ?
C44 H44A 0.9900 ?
C44 H44B 0.9900 ?
C45 C50 1.409(6) ?
C45 C46 1.413(7) ?
C46 C47 1.401(6) ?
C46 C51 1.511(6) ?
C47 C48 1.381(7) ?
C47 H47 0.9500 ?
C48 C49 1.379(7) ?
C48 H48 0.9500 ?
C49 C50 1.373(6) ?
C49 H49 0.9500 ?
C50 H50 0.9500 ?
C51 H51A 0.9800 ?
C51 H51B 0.9800 ?
C51 H51C 0.9800 ?
C52 C57 1.399(6) ?
C52 C53 1.411(6) ?
C53 C54 1.399(6) ?
C53 C58 1.508(6) ?
C54 C55 1.355(7) ?
C54 H54 0.9500 ?
C55 C56 1.385(7) ?
C55 H55 0.9500 ?
C56 C57 1.394(7) ?
C56 H56 0.9500 ?
C57 H57 0.9500 ?
C58 H58A 0.9800 ?
C58 H58B 0.9800 ?
C58 H58C 0.9800 ?
Cl3 C61 1.803(6) ?
Cl4 C62 1.774(6) ?
Cl5 C59 1.776(6) ?
Cl6 C60 1.774(5) ?
C59 C60 1.497(7) ?
C59 H59A 0.9900 ?
C59 H59B 0.9900 ?
C60 H60A 0.9900 ?
C60 H60B 0.9900 ?
C61 C62 1.452(8) ?
C61 H61A 0.9900 ?
C61 H61B 0.9900 ?
C62 H62A 0.9900 ?
C62 H62B 0.9900 ?

loop_
_geom_torsion_atom_site_label_1
_geom_torsion_atom_site_label_2
_geom_torsion_atom_site_label_3
_geom_torsion_atom_site_label_4
_geom_torsion
_geom_torsion_publ_flag
Cl1 Cu1 P1 C15 -111.38(18) ?
P3 Cu1 P1 C15 83.59(18) ?
Cl1 Cu1 P1 C8 8.6(2) ?
P3 Cu1 P1 C8 -156.39(18) ?
Cl1 Cu1 P1 C1 131.98(19) ?
P3 Cu1 P1 C1 -33.0(2) ?
Cl2 Cu2 P2 C16 46.3(2) ?
P4 Cu2 P2 C16 -153.02(19) ?
Cl2 Cu2 P2 C15 170.79(16) ?
P4 Cu2 P2 C15 -28.48(18) ?
Cl2 Cu2 P2 C23 -76.47(18) ?
P4 Cu2 P2 C23 84.26(18) ?
Cl1 Cu1 P3 C37 39.22(19) ?
P1 Cu1 P3 C37 -154.18(18) ?
Cl1 Cu1 P3 C30 -85.41(19) ?
P1 Cu1 P3 C30 81.19(19) ?
Cl1 Cu1 P3 C44 160.04(16) ?
P1 Cu1 P3 C44 -33.35(17) ?
Cl2 Cu2 P4 C45 0.28(19) ?
P2 Cu2 P4 C45 -158.75(18) ?
Cl2 Cu2 P4 C52 120.50(18) ?
P2 Cu2 P4 C52 -38.52(19) ?
Cl2 Cu2 P4 C44 -122.43(16) ?
P2 Cu2 P4 C44 78.54(17) ?
C15 P1 C1 C6 2.2(4) ?
C8 P1 C1 C6 -108.8(4) ?
Cu1 P1 C1 C6 122.3(4) ?
C15 P1 C1 C2 -176.4(4) ?
C8 P1 C1 C2 72.6(4) ?
Cu1 P1 C1 C2 -56.3(4) yes
C6 C1 C2 C3 0.6(7) ?
P1 C1 C2 C3 179.2(4) ?
C6 C1 C2 C7 -179.8(4) ?
P1 C1 C2 C7 -1.2(6) ?
C1 C2 C3 C4 0.7(8) ?
C7 C2 C3 C4 -178.8(5) ?
C2 C3 C4 C5 -1.7(8) ?
C3 C4 C5 C6 1.2(8) ?
C4 C5 C6 C1 0.1(8) ?
C2 C1 C6 C5 -1.0(7) ?
P1 C1 C6 C5 -179.6(4) ?
C15 P1 C8 C9 -58.8(5) ?
C1 P1 C8 C9 51.7(5) ?
Cu1 P1 C8 C9 178.4(4) yes
C15 P1 C8 C13 117.9(4) ?
C1 P1 C8 C13 -131.6(4) ?
Cu1 P1 C8 C13 -4.9(4) ?
C13 C8 C9 C10 -1.8(7) ?
P1 C8 C9 C10 174.7(4) ?
C13 C8 C9 C14 178.3(5) ?
P1 C8 C9 C14 -5.2(8) ?
C8 C9 C10 C11 0.4(8) ?
C14 C9 C10 C11 -179.7(5) ?
C9 C10 C11 C12 1.6(9) ?
C10 C11 C12 C13 -2.0(8) ?
C11 C12 C13 C8 0.4(8) ?
C9 C8 C13 C12 1.5(8) ?
P1 C8 C13 C12 -175.5(4) ?
C8 P1 C15 P2 -91.9(3) ?
C1 P1 C15 P2 156.4(2) ?
Cu1 P1 C15 P2 34.7(3) ?
C16 P2 C15 P1 63.1(3) ?
C23 P2 C15 P1 174.8(2) ?
Cu2 P2 C15 P1 -71.5(2) ?
C15 P2 C16 C17 58.3(5) ?
C23 P2 C16 C17 -52.6(5) ?
Cu2 P2 C16 C17 -175.4(4) yes
C15 P2 C16 C21 -123.4(4) ?
C23 P2 C16 C21 125.7(4) ?
Cu2 P2 C16 C21 2.9(5) ?
C21 C16 C17 C18 0.0(7) ?
P2 C16 C17 C18 178.3(4) ?
C21 C16 C17 C22 179.9(5) ?
P2 C16 C17 C22 -1.8(7) ?
C16 C17 C18 C19 0.5(8) ?
C22 C17 C18 C19 -179.5(5) ?
C17 C18 C19 C20 -0.1(9) ?
C18 C19 C20 C21 -0.7(9) ?
C19 C20 C21 C16 1.2(8) ?
C17 C16 C21 C20 -0.8(8) ?
P2 C16 C21 C20 -179.2(4) ?
C16 P2 C23 C28 134.1(4) ?
C15 P2 C23 C28 22.9(4) ?
Cu2 P2 C23 C28 -92.9(4) ?
C16 P2 C23 C24 -53.7(4) ?
C15 P2 C23 C24 -164.8(4) ?
Cu2 P2 C23 C24 79.4(4) yes
C28 C23 C24 C25 0.2(7) ?
P2 C23 C24 C25 -172.2(3) ?
C28 C23 C24 C29 -179.9(4) ?
P2 C23 C24 C29 7.7(6) ?
C23 C24 C25 C26 0.5(7) ?
C29 C24 C25 C26 -179.3(4) ?
C24 C25 C26 C27 -0.9(8) ?
C25 C26 C27 C28 0.6(8) ?
C26 C27 C28 C23 0.1(7) ?
C24 C23 C28 C27 -0.5(7) ?
P2 C23 C28 C27 171.9(4) ?
C37 P3 C30 C35 125.5(4) ?
C44 P3 C30 C35 14.4(5) ?
Cu1 P3 C30 C35 -102.9(4) ?
C37 P3 C30 C31 -59.9(4) ?
C44 P3 C30 C31 -171.1(4) ?
Cu1 P3 C30 C31 71.6(4) yes
C35 C30 C31 C32 -2.2(7) ?
P3 C30 C31 C32 -176.7(4) ?
C35 C30 C31 C36 178.8(5) ?
P3 C30 C31 C36 4.2(7) ?
C30 C31 C32 C33 0.7(8) ?
C36 C31 C32 C33 179.8(5) ?
C31 C32 C33 C34 0.9(9) ?
C32 C33 C34 C35 -1.1(9) ?
C31 C30 C35 C34 2.0(8) ?
P3 C30 C35 C34 176.5(4) ?
C33 C34 C35 C30 -0.3(8) ?
C30 P3 C37 C38 -46.2(5) ?
C44 P3 C37 C38 64.6(5) ?
Cu1 P3 C37 C38 -172.7(4) yes
C30 P3 C37 C42 135.4(4) ?
C44 P3 C37 C42 -113.8(4) ?
Cu1 P3 C37 C42 8.9(4) ?
C42 C37 C38 C39 1.9(7) ?
P3 C37 C38 C39 -176.4(4) ?
C42 C37 C38 C43 -178.2(5) ?
P3 C37 C38 C43 3.5(7) ?
C37 C38 C39 C40 -0.3(8) ?
C43 C38 C39 C40 179.8(5) ?
C38 C39 C40 C41 -1.5(8) ?
C39 C40 C41 C42 1.7(8) ?
C40 C41 C42 C37 0.0(8) ?
C38 C37 C42 C41 -1.8(7) ?
P3 C37 C42 C41 176.7(4) ?
C37 P3 C44 P4 59.8(3) ?
C30 P3 C44 P4 172.1(2) ?
Cu1 P3 C44 P4 -69.4(2) ?
C45 P4 C44 P3 -95.8(3) ?
C52 P4 C44 P3 155.0(2) ?
Cu2 P4 C44 P3 35.0(3) ?
C52 P4 C45 C50 -129.1(4) ?
C44 P4 C45 C50 120.9(4) ?
Cu2 P4 C45 C50 -5.9(4) ?
C52 P4 C45 C46 51.2(5) ?
C44 P4 C45 C46 -58.8(5) ?
Cu2 P4 C45 C46 174.4(4) yes
C50 C45 C46 C47 -1.4(7) ?
P4 C45 C46 C47 178.3(4) ?
C50 C45 C46 C51 176.6(4) ?
P4 C45 C46 C51 -3.7(7) ?
C45 C46 C47 C48 0.1(7) ?
C51 C46 C47 C48 -178.1(5) ?
C46 C47 C48 C49 1.3(8) ?
C47 C48 C49 C50 -1.3(8) ?
C48 C49 C50 C45 0.0(7) ?
C46 C45 C50 C49 1.4(7) ?
P4 C45 C50 C49 -178.3(4) ?
C45 P4 C52 C57 -110.5(4) ?
C44 P4 C52 C57 -1.2(5) ?
Cu2 P4 C52 C57 120.5(4) ?
C45 P4 C52 C53 69.9(4) ?
C44 P4 C52 C53 179.2(4) ?
Cu2 P4 C52 C53 -59.1(4) yes
C57 C52 C53 C54 1.9(7) ?
P4 C52 C53 C54 -178.4(4) ?
C57 C52 C53 C58 -177.1(4) ?
P4 C52 C53 C58 2.6(7) ?
C52 C53 C54 C55 -0.7(8) ?
C58 C53 C54 C55 178.4(5) ?
C53 C54 C55 C56 -1.1(9) ?
C54 C55 C56 C57 1.7(8) ?
C55 C56 C57 C52 -0.4(8) ?
C53 C52 C57 C56 -1.4(7) ?
P4 C52 C57 C56 178.9(4) ?
Cl5 C59 C60 Cl6 -69.7(5) ?
Cl3 C61 C62 Cl4 64.7(6) ?
